data_4325904
loop_
_publ_author_name
'Curtis M. Zaleski'
'Choong-Sun Lim'
'Annabel D. Cutland-Van Noord'
'Jeff W. Kampf'
'Vincent L. Pecoraro'

_publ_section_title
;
 Effects of the Central Lanthanide Ion Crystal Radius on the
 15-MCCuII(N)pheHA-5 Structure
;
_journal_name_full 'Inorganic Chemistry'
_journal_page_first 7707
_journal_page_last 7717
_journal_paper_doi 10.1021/ic200740h
_journal_volume 50
_journal_year 2011
_chemical_absolute_configuration ad
_chemical_formula_sum 'C90 H130 Cu10 Eu2 N24 O48'
_chemical_formula_weight 3255.50
_chemical_name_systematic
;
 ?
;
_space_group_IT_number 18
_symmetry_cell_setting orthorhombic
_symmetry_space_group_name_Hall 'P 2 2ab'
_symmetry_space_group_name_H-M 'P 21 21 2'
_atom_sites_solution_hydrogens geom
_atom_sites_solution_primary direct
_atom_sites_solution_secondary difmap
_audit_creation_method SHELXL-97
_cell_angle_alpha 90.000(6)
_cell_angle_beta 90.000(7)
_cell_angle_gamma 90.000(8)
_cell_formula_units_Z 4
_cell_length_a 24.619(4)
_cell_length_b 35.302(6)
_cell_length_c 14.764(3)
_cell_measurement_reflns_used 6893
_cell_measurement_temperature 158(2)
_cell_measurement_theta_max 24.61
_cell_measurement_theta_min 2.36
_cell_volume 12831(4)
_computing_cell_refinement 'Bruker SMART'
_computing_data_collection 'Bruker SMART'
_computing_data_reduction 'Bruker SHELXTL'
_computing_molecular_graphics 'Bruker SHELXTL'
_computing_publication_material 'Bruker SHELXTL'
_computing_structure_refinement 'Bruker SHELXTL'
_computing_structure_solution 'Bruker SHELXTL'
_diffrn_ambient_temperature 158(2)
_diffrn_detector_area_resol_mean 0.80
_diffrn_measured_fraction_theta_full 0.994
_diffrn_measured_fraction_theta_max 0.994
_diffrn_measurement_device_type 'CCD area detector'
_diffrn_measurement_method 'phi and omega scans'
_diffrn_radiation_monochromator graphite
_diffrn_radiation_source 'sealed tube'
_diffrn_radiation_type MoK\a
_diffrn_radiation_wavelength 0.71073
_diffrn_reflns_av_R_equivalents 0.0825
_diffrn_reflns_av_sigmaI/netI 0.0408
_diffrn_reflns_limit_h_max 30
_diffrn_reflns_limit_h_min -30
_diffrn_reflns_limit_k_max 44
_diffrn_reflns_limit_k_min -44
_diffrn_reflns_limit_l_max 18
_diffrn_reflns_limit_l_min -18
_diffrn_reflns_number 159114
_diffrn_reflns_theta_full 26.47
_diffrn_reflns_theta_max 26.47
_diffrn_reflns_theta_min 1.38
_exptl_absorpt_coefficient_mu 2.678
_exptl_absorpt_correction_T_max 0.675
_exptl_absorpt_correction_T_min 0.419
_exptl_absorpt_correction_type multi-scan
_exptl_absorpt_process_details 'Blessing, Acta Cryst. (1995) A51 33-38.'
_exptl_crystal_colour blue
_exptl_crystal_density_diffrn 1.687
_exptl_crystal_description block
_exptl_crystal_F_000 6552
_exptl_crystal_size_max 0.38
_exptl_crystal_size_mid 0.20
_exptl_crystal_size_min 0.20
_refine_diff_density_max 0.892
_refine_diff_density_min -0.845
_refine_diff_density_rms 0.151
_refine_ls_abs_structure_details 'Flack H D (1983), Acta Cryst. A39, 876-881'
_refine_ls_abs_structure_Flack -0.011(15)
_refine_ls_extinction_coef 0.00016(4)
_refine_ls_extinction_expression Fc^*^=kFc[1+0.001xFc^2^\l^3^/sin(2\q)]^-1/4^
_refine_ls_extinction_method SHELXL
_refine_ls_goodness_of_fit_ref 1.082
_refine_ls_hydrogen_treatment mixed
_refine_ls_matrix_type full
_refine_ls_number_parameters 1577
_refine_ls_number_reflns 26327
_refine_ls_number_restraints 72
_refine_ls_restrained_S_all 1.084
_refine_ls_R_factor_all 0.0925
_refine_ls_R_factor_gt 0.0663
_refine_ls_shift/su_max 0.006
_refine_ls_shift/su_mean 0.002
_refine_ls_structure_factor_coef Fsqd
_refine_ls_weighting_details 'calc w=1/[\s^2^(Fo^2^)+(0.1299P)^2^+7.4160P] where P=(Fo^2^+2Fc^2^)/3'
_refine_ls_weighting_scheme calc
_refine_ls_wR_factor_gt 0.1807
_refine_ls_wR_factor_ref 0.2040
_reflns_number_gt 18904
_reflns_number_total 26327
_reflns_threshold_expression >2sigma(I)
_cod_data_source_file ic200740h_si_001_08.cif
_cod_data_source_block Eu-2
_cod_original_cell_volume 12832(4)
_cod_database_code 4325904

loop_
_symmetry_equiv_pos_as_xyz
'x, y, z'
'-x, -y, z'
'x+1/2, -y+1/2, -z'
'-x+1/2, y+1/2, -z'

loop_
_atom_site_label
_atom_site_type_symbol
_atom_site_fract_x
_atom_site_fract_y
_atom_site_fract_z
_atom_site_U_iso_or_equiv
_atom_site_adp_type
_atom_site_occupancy
_atom_site_symmetry_multiplicity
_atom_site_calc_flag
_atom_site_refinement_flags
Eu1 Eu 0.093235(19) 0.401067(14) 0.10704(4) 0.05163(14) Uani 1 1 d .
Eu2 Eu 0.01875(2) 0.094548(15) 0.35172(4) 0.05649(15) Uani 1 1 d .
Cu1 Cu 0.04391(6) 0.38891(5) -0.14166(12) 0.0742(4) Uani 1 1 d .
Cu2 Cu 0.21251(5) 0.36515(3) -0.03426(8) 0.0483(3) Uani 1 1 d .
Cu3 Cu 0.22394(5) 0.41625(4) 0.25158(10) 0.0613(4) Uani 1 1 d .
Cu4 Cu 0.04861(5) 0.43262(4) 0.34432(11) 0.0606(3) Uani 1 1 d .
Cu5 Cu -0.05467(6) 0.44058(5) 0.08840(13) 0.0814(5) Uani 1 1 d .
Cu6 Cu 0.07321(7) 0.08421(6) 0.10623(14) 0.0982(7) Uani 1 1 d .
Cu7 Cu -0.10243(5) 0.10862(4) 0.18647(9) 0.0557(3) Uani 1 1 d .
Cu8 Cu -0.11354(5) 0.09952(4) 0.49424(8) 0.0523(3) Uani 1 1 d .
Cu9 Cu 0.05801(5) 0.08305(5) 0.60503(12) 0.0714(4) Uani 1 1 d .
Cu10 Cu 0.17384(6) 0.07253(4) 0.36633(15) 0.0888(6) Uani 1 1 d .
O1 O 0.0923(3) 0.3607(3) -0.2152(6) 0.073(2) Uani 1 1 d .
O2 O 0.0991(3) 0.3851(2) -0.0504(6) 0.067(2) Uani 1 1 d .
O3 O 0.2785(3) 0.3590(2) 0.0351(4) 0.0501(16) Uani 1 1 d .
O4 O 0.1883(2) 0.3959(2) 0.0660(4) 0.0482(15) Uani 1 1 d .
O5 O 0.2091(3) 0.4190(4) 0.3817(7) 0.114(5) Uani 1 1 d .
O6 O 0.1465(3) 0.4182(2) 0.2385(6) 0.068(2) Uani 1 1 d .
O7 O -0.0263(3) 0.4516(2) 0.3516(7) 0.070(2) Uani 1 1 d .
O8 O 0.0368(3) 0.4365(2) 0.2162(6) 0.063(2) Uani 1 1 d .
O9 O -0.0910(4) 0.4288(3) -0.0282(8) 0.099(4) Uani 1 1 d .
O10 O 0.0063(3) 0.4152(2) 0.0339(6) 0.067(2) Uani 1 1 d .
O11 O 0.0225(4) 0.1017(4) 0.0150(7) 0.104(4) Uani 1 1 d .
O12 O 0.0145(3) 0.0935(2) 0.1892(6) 0.068(2) Uani 1 1 d .
O13 O -0.1692(3) 0.1227(2) 0.2442(5) 0.0564(17) Uani 1 1 d .
O14 O -0.0743(3) 0.0994(2) 0.3082(5) 0.0554(17) Uani 1 1 d .
O15 O -0.1020(2) 0.1032(2) 0.6231(5) 0.0534(16) Uani 1 1 d .
O16 O -0.0366(2) 0.0914(2) 0.4869(5) 0.0549(17) Uani 1 1 d .
O17 O 0.1348(3) 0.0839(3) 0.6282(7) 0.097(4) Uani 1 1 d .
O18 O 0.0774(3) 0.0848(2) 0.4785(6) 0.064(2) Uani 1 1 d .
O19 O 0.2102(5) 0.0720(3) 0.2511(11) 0.115(5) Uani 1 1 d .
O20 O 0.1088(3) 0.0754(2) 0.2955(7) 0.079(3) Uani 1 1 d .
O100 O 0.1107(4) 0.4633(2) 0.0436(6) 0.074(2) Uani 1 1 d .
O101 O 0.1168(6) 0.3332(3) 0.1196(10) 0.130(5) Uani 1 1 d .
O102 O 0.0463(5) 0.3524(3) 0.1959(11) 0.120(4) Uani 1 1 d .
O103 O 0.0702(10) 0.2883(4) 0.1984(13) 0.183(8) Uani 1 1 d .
O104 O 0.0195(4) 0.3635(3) 0.3695(9) 0.111(4) Uani 1 1 d .
O200 O 0.0060(4) 0.03233(12) 0.3451(6) 0.070(2) Uani 1 1 d D
O201 O 0.0000 0.0000 0.4807(16) 0.22(4) Uani 0.50 2 d SPD
O202 O -0.0017(4) 0.1618(2) 0.3811(9) 0.097(3) Uani 1 1 d .
O203 O 0.0487(4) 0.2095(2) 0.3526(7) 0.076(2) Uani 1 1 d .
O205 O -0.1375(6) 0.0406(4) 0.1745(11) 0.141(6) Uani 1 1 d .
O206 O -0.1329(6) 0.0314(3) 0.5174(9) 0.119(4) Uani 1 1 d .
O207 O 0.0747(4) 0.1514(3) 0.3250(8) 0.089(3) Uani 1 1 d .
O303 O 0.2090(8) 0.4182(5) -0.2335(13) 0.166(7) Uani 1 1 d .
O304 O 0.2570(13) 0.4668(8) -0.2071(19) 0.296(18) Uani 1 1 d .
O305 O 0.2559(4) 0.4224(3) -0.1063(7) 0.082(3) Uani 1 1 d .
O306 O 0.0000 0.5000 0.0074(10) 0.082(4) Uani 1 2 d S
O307 O 0.2177(5) 0.4824(3) 0.0037(8) 0.100(3) Uani 1 1 d .
O308 O -0.0400(7) 0.3793(5) 0.5586(10) 0.162(7) Uani 1 1 d .
O309 O 0.1629(9) 0.0841(5) 0.8092(12) 0.181(8) Uani 1 1 d .
N310 N 0.0000 0.5000 -0.0709(18) 0.112(7) Uani 1 2 d S
O311 O 0.3680(6) 0.0726(5) 0.4199(15) 0.182(8) Uani 1 1 d .
O312 O 0.2558(6) 0.4717(4) -0.4058(10) 0.125(4) Uani 1 1 d .
O313 O 0.3137(6) 0.0438(5) 0.2643(13) 0.162(7) Uani 1 1 d .
O314 O 0.2092(13) 0.5008(5) -0.5655(15) 0.241(12) Uani 1 1 d .
O315 O 0.4233(9) 0.0181(4) 0.5040(13) 0.201(10) Uani 1 1 d .
O316 O 0.1388(13) -0.0046(4) 0.3408(11) 0.228(11) Uani 1 1 d .
O317 O -0.1831(7) 0.4587(7) -0.0776(14) 0.213(11) Uani 1 1 d .
O300 O 0.3573(7) 0.4487(4) 0.1017(14) 0.162(7) Uani 1 1 d .
O302 O -0.2509(7) 0.4741(7) 0.1560(17) 0.236(13) Uani 1 1 d .
O318 O -0.0446(9) 0.5085(6) -0.1037(13) 0.224(13) Uani 1 1 d .
O319 O 0.0894(11) 0.0719(9) 0.8754(13) 0.248(12) Uani 1 1 d .
N1 N 0.2291(4) 0.3353(3) -0.1499(6) 0.060(2) Uani 1 1 d .
H1A H 0.2543 0.3478 -0.1826 0.072 Uiso 1 1 calc R
H1B H 0.2428 0.3125 -0.1351 0.072 Uiso 1 1 calc R
N2 N 0.1414(4) 0.3658(3) -0.0853(6) 0.066(2) Uani 1 1 d .
N3 N 0.3057(3) 0.4081(2) 0.2457(6) 0.0485(18) Uani 1 1 d .
H3C H 0.3224 0.4286 0.2222 0.058 Uiso 1 1 calc R
H3D H 0.3193 0.4036 0.3012 0.058 Uiso 1 1 calc R
N4 N 0.2293(3) 0.3958(2) 0.1316(6) 0.0508(19) Uani 1 1 d .
N5 N 0.0709(4) 0.4308(4) 0.4720(8) 0.081(3) Uani 1 1 d .
H5A H 0.0597 0.4522 0.4995 0.098 Uiso 1 1 calc R
H5B H 0.0541 0.4112 0.4990 0.098 Uiso 1 1 calc R
N6 N 0.1242(4) 0.4216(3) 0.3247(7) 0.069(3) Uani 1 1 d .
N7 N -0.1120(5) 0.4697(5) 0.1574(9) 0.122(6) Uani 1 1 d .
H7A H -0.1079 0.4947 0.1475 0.147 Uiso 1 1 calc R
H7B H -0.1452 0.4628 0.1382 0.147 Uiso 1 1 calc R
N8 N -0.0165(4) 0.4465(3) 0.1987(8) 0.071(3) Uani 1 1 d .
N9 N -0.0158(5) 0.4033(4) -0.2254(9) 0.102(4) Uani 1 1 d .
H9A H -0.0081 0.4256 -0.2520 0.122 Uiso 1 1 calc R
H9B H -0.0193 0.3857 -0.2690 0.122 Uiso 1 1 calc R
N10 N -0.0038(4) 0.4088(3) -0.0577(8) 0.069(3) Uani 1 1 d .
N11 N -0.1215(4) 0.1115(3) 0.0538(6) 0.073(3) Uani 1 1 d .
H11A H -0.1360 0.0894 0.0355 0.088 Uiso 1 1 calc R
H11B H -0.1462 0.1299 0.0447 0.088 Uiso 1 1 calc R
N12 N -0.0305(4) 0.1020(3) 0.1381(7) 0.064(2) Uani 1 1 d .
N13 N -0.1940(3) 0.1087(3) 0.4843(7) 0.069(3) Uani 1 1 d .
H13A H -0.2117 0.0867 0.4930 0.082 Uiso 1 1 calc R
H13B H -0.2044 0.1248 0.5282 0.082 Uiso 1 1 calc R
N14 N -0.1181(3) 0.1051(2) 0.3680(5) 0.0499(19) Uani 1 1 d .
N15 N 0.0258(4) 0.0766(3) 0.7298(8) 0.074(3) Uani 1 1 d .
H15A H 0.0218 0.0518 0.7421 0.088 Uiso 1 1 calc R
H15B H 0.0483 0.0866 0.7714 0.088 Uiso 1 1 calc R
N16 N -0.0174(3) 0.0880(3) 0.5744(6) 0.057(2) Uani 1 1 d .
N17 N 0.2343(4) 0.0631(3) 0.4520(11) 0.098(5) Uani 1 1 d .
H17A H 0.2406 0.0380 0.4561 0.117 Uiso 1 1 calc R
H17B H 0.2648 0.0743 0.4315 0.117 Uiso 1 1 calc R
N18 N 0.1350(4) 0.0807(3) 0.4747(10) 0.081(4) Uani 1 1 d .
N19 N 0.1368(5) 0.0705(4) 0.0312(11) 0.121(6) Uani 1 1 d .
H19A H 0.1333 0.0465 0.0114 0.146 Uiso 1 1 calc R
H19B H 0.1386 0.0858 -0.0173 0.146 Uiso 1 1 calc R
N20 N 0.1232(4) 0.0742(3) 0.2031(9) 0.083(4) Uani 1 1 d .
N100 N 0.0774(7) 0.3264(3) 0.1701(10) 0.100(5) Uani 1 1 d .
N200 N 0.0403(4) 0.1756(3) 0.3551(7) 0.057(2) Uani 1 1 d .
N201 N 0.0000 0.0000 0.3909(15) 0.16(2) Uani 1 2 d SPD
N301 N 0.2423(9) 0.4309(5) -0.180(2) 0.165(10) Uani 1 1 d .
C1 C 0.1368(5) 0.3544(3) -0.1681(7) 0.062(3) Uani 1 1 d .
C2 C 0.1796(5) 0.3301(4) -0.2050(8) 0.064(3) Uani 1 1 d .
H2 H 0.1870 0.3373 -0.2680 0.077 Uiso 1 1 calc R
C3 C 0.1586(6) 0.2896(4) -0.2016(9) 0.074(3) Uani 1 1 d .
H3A H 0.1244 0.2881 -0.2341 0.089 Uiso 1 1 calc R
H3B H 0.1516 0.2827 -0.1390 0.089 Uiso 1 1 calc R
C4 C 0.1985(5) 0.2611(3) -0.2427(7) 0.068(3) Uani 1 1 d D
C5 C 0.2070(5) 0.2581(3) -0.3352(7) 0.060(3) Uani 1 1 d D
H5 H 0.1888 0.2738 -0.3757 0.072 Uiso 1 1 calc R
C6 C 0.2442(6) 0.2302(4) -0.3665(12) 0.121(8) Uani 1 1 d D
H6 H 0.2515 0.2272 -0.4279 0.145 Uiso 1 1 calc R
C7 C 0.2694(9) 0.2075(6) -0.3012(16) 0.131(7) Uani 1 1 d D
H7 H 0.2956 0.1901 -0.3196 0.157 Uiso 1 1 calc R
C8 C 0.2572(10) 0.2100(7) -0.2148(16) 0.160(9) Uani 1 1 d D
H8 H 0.2742 0.1938 -0.1740 0.192 Uiso 1 1 calc R
C9 C 0.2186(8) 0.2370(5) -0.1814(12) 0.128(7) Uani 1 1 d D
H9 H 0.2081 0.2376 -0.1209 0.154 Uiso 1 1 calc R
C10 C 0.2717(4) 0.3769(3) 0.1103(6) 0.047(2) Uani 1 1 d .
C11 C 0.3132(4) 0.3743(3) 0.1855(6) 0.049(2) Uani 1 1 d .
H11 H 0.3501 0.3740 0.1604 0.059 Uiso 1 1 calc R
C12 C 0.3034(4) 0.3390(3) 0.2442(6) 0.050(2) Uani 1 1 d .
H12A H 0.3330 0.3369 0.2873 0.059 Uiso 1 1 calc R
H12B H 0.2703 0.3428 0.2785 0.059 Uiso 1 1 calc R
C13 C 0.2986(5) 0.3013(3) 0.1936(7) 0.056(3) Uani 1 1 d .
C14 C 0.2454(6) 0.2916(4) 0.1551(9) 0.077(4) Uani 1 1 d .
H14 H 0.2156 0.3075 0.1623 0.093 Uiso 1 1 calc R
C15 C 0.2412(9) 0.2577(5) 0.1074(11) 0.102(6) Uani 1 1 d .
H15 H 0.2078 0.2505 0.0838 0.122 Uiso 1 1 calc R
C16 C 0.2840(12) 0.2354(4) 0.0951(11) 0.114(8) Uani 1 1 d .
H16 H 0.2801 0.2128 0.0633 0.137 Uiso 1 1 calc R
C17 C 0.3329(11) 0.2451(5) 0.1280(13) 0.122(8) Uani 1 1 d .
H17 H 0.3622 0.2291 0.1175 0.147 Uiso 1 1 calc R
C18 C 0.3417(6) 0.2796(4) 0.1790(8) 0.075(4) Uani 1 1 d .
H18 H 0.3759 0.2862 0.2006 0.090 Uiso 1 1 calc R
C19 C 0.1577(5) 0.4216(5) 0.3905(10) 0.086(4) Uani 1 1 d .
C20 C 0.1318(5) 0.4267(5) 0.4860(10) 0.089(5) Uani 1 1 d .
H20 H 0.1459 0.4501 0.5132 0.107 Uiso 1 1 calc R
C21 C 0.1463(5) 0.3931(5) 0.5477(9) 0.086(5) Uani 1 1 d .
H21A H 0.1854 0.3931 0.5560 0.103 Uiso 1 1 calc R
H21B H 0.1301 0.3978 0.6065 0.103 Uiso 1 1 calc R
C22 C 0.1308(5) 0.3559(5) 0.5201(8) 0.085(5) Uani 1 1 d .
C23 C 0.0894(6) 0.3365(6) 0.5653(10) 0.102(6) Uani 1 1 d .
H23 H 0.0735 0.3479 0.6154 0.122 Uiso 1 1 calc R
C24 C 0.0699(9) 0.2989(5) 0.5375(11) 0.104(6) Uani 1 1 d .
H24 H 0.0433 0.2856 0.5689 0.125 Uiso 1 1 calc R
C25 C 0.0939(8) 0.2859(6) 0.4636(12) 0.103(5) Uani 1 1 d .
H25 H 0.0810 0.2629 0.4413 0.124 Uiso 1 1 calc R
C26 C 0.1349(8) 0.3021(6) 0.4166(10) 0.108(6) Uani 1 1 d .
H26 H 0.1500 0.2898 0.3669 0.129 Uiso 1 1 calc R
C27 C 0.1542(5) 0.3371(4) 0.4432(8) 0.073(3) Uani 1 1 d .
H27 H 0.1824 0.3485 0.4114 0.087 Uiso 1 1 calc R
C28 C -0.0452(5) 0.4537(3) 0.2729(11) 0.074(4) Uani 1 1 d .
C29 C -0.1065(6) 0.4617(5) 0.2525(11) 0.112(7) Uani 1 1 d .
H29 H -0.1171 0.4845 0.2860 0.134 Uiso 1 1 calc R
C30 C -0.1426(5) 0.4291(5) 0.2845(11) 0.095(4) Uani 1 1 d .
H30A H -0.1347 0.4241 0.3477 0.114 Uiso 1 1 calc R
H30B H -0.1803 0.4371 0.2806 0.114 Uiso 1 1 calc R
C31 C -0.1360(5) 0.3939(4) 0.2330(10) 0.089(4) Uani 1 1 d D
C32 C -0.1674(6) 0.3858(5) 0.1573(10) 0.106(5) Uani 1 1 d D
H32 H -0.1942 0.4029 0.1399 0.127 Uiso 1 1 calc R
C33 C -0.1599(9) 0.3525(6) 0.1061(14) 0.150(8) Uani 1 1 d D
H33 H -0.1812 0.3463 0.0563 0.180 Uiso 1 1 calc R
C34 C -0.1171(10) 0.3297(6) 0.1374(16) 0.155(9) Uani 1 1 d D
H34 H -0.1093 0.3073 0.1067 0.186 Uiso 1 1 calc R
C35 C -0.0879(9) 0.3386(6) 0.2081(17) 0.150(8) Uani 1 1 d D
H35 H -0.0586 0.3230 0.2219 0.180 Uiso 1 1 calc R
C36 C -0.0974(9) 0.3707(6) 0.2665(15) 0.152(8) Uani 1 1 d D
H36 H -0.0791 0.3750 0.3207 0.183 Uiso 1 1 calc R
C37 C -0.0531(6) 0.4159(4) -0.0776(12) 0.084(4) Uani 1 1 d .
C38 C -0.0663(5) 0.4064(6) -0.1741(13) 0.111(6) Uani 1 1 d .
H38 H -0.0884 0.4267 -0.1999 0.133 Uiso 1 1 calc R
C39 C -0.0958(7) 0.3678(5) -0.1888(13) 0.114(6) Uani 1 1 d .
H39A H -0.1289 0.3679 -0.1531 0.137 Uiso 1 1 calc R
H39B H -0.1064 0.3662 -0.2520 0.137 Uiso 1 1 calc R
C40 C -0.0642(7) 0.3325(6) -0.1652(17) 0.124(8) Uani 1 1 d .
C41 C -0.0480(9) 0.3092(7) -0.2354(19) 0.136(8) Uani 1 1 d .
H41 H -0.0580 0.3153 -0.2944 0.163 Uiso 1 1 calc R
C42 C -0.0194(8) 0.2793(5) -0.2208(14) 0.106(5) Uani 1 1 d .
H42 H -0.0127 0.2631 -0.2693 0.128 Uiso 1 1 calc R
C43 C 0.0015(9) 0.2699(8) -0.1387(19) 0.141(8) Uani 1 1 d .
H43 H 0.0248 0.2494 -0.1320 0.169 Uiso 1 1 calc R
C44 C -0.0132(8) 0.2924(6) -0.064(2) 0.130(8) Uani 1 1 d .
H44 H -0.0009 0.2858 -0.0069 0.156 Uiso 1 1 calc R
C45 C -0.0469(7) 0.3252(5) -0.0753(15) 0.114(7) Uani 1 1 d .
H45 H -0.0566 0.3407 -0.0269 0.137 Uiso 1 1 calc R
C46 C -0.0229(6) 0.1071(5) 0.0523(9) 0.085(4) Uani 1 1 d .
C47 C -0.0716(6) 0.1198(5) 0.0008(8) 0.092(5) Uani 1 1 d .
H47 H -0.0732 0.1060 -0.0568 0.110 Uiso 1 1 calc R
C48 C -0.0692(6) 0.1627(5) -0.0187(8) 0.081(4) Uani 1 1 d .
H48A H -0.0342 0.1685 -0.0453 0.097 Uiso 1 1 calc R
H48B H -0.0968 0.1687 -0.0633 0.097 Uiso 1 1 calc R
C49 C -0.0775(6) 0.1880(4) 0.0627(8) 0.085(5) Uani 1 1 d D
C50 C -0.1291(7) 0.2029(4) 0.0735(10) 0.094(5) Uani 1 1 d D
H50 H -0.1562 0.1965 0.0324 0.113 Uiso 1 1 calc R
C51 C -0.1410(8) 0.2274(4) 0.1456(13) 0.119(6) Uani 1 1 d D
H51 H -0.1749 0.2389 0.1518 0.143 Uiso 1 1 calc R
C52 C -0.0998(9) 0.2336(5) 0.2064(11) 0.127(8) Uani 1 1 d D
H52 H -0.1076 0.2481 0.2574 0.153 Uiso 1 1 calc R
C53 C -0.0495(8) 0.2203(5) 0.1976(10) 0.117(8) Uani 1 1 d D
H53 H -0.0226 0.2272 0.2386 0.141 Uiso 1 1 calc R
C54 C -0.0372(5) 0.1951(4) 0.1244(8) 0.081(4) Uani 1 1 d D
H54 H -0.0032 0.1839 0.1190 0.097 Uiso 1 1 calc R
C55 C -0.1615(4) 0.1170(3) 0.3309(7) 0.054(2) Uani 1 1 d .
C56 C -0.2095(4) 0.1243(3) 0.3961(8) 0.056(2) Uani 1 1 d .
H56 H -0.2416 0.1108 0.3738 0.067 Uiso 1 1 calc R
C57 C -0.2219(4) 0.1653(3) 0.4005(7) 0.055(3) Uani 1 1 d .
H57A H -0.2573 0.1684 0.4285 0.067 Uiso 1 1 calc R
H57B H -0.2246 0.1749 0.3391 0.067 Uiso 1 1 calc R
C58 C -0.1804(4) 0.1905(3) 0.4531(6) 0.063(3) Uani 1 1 d D
C59 C -0.1958(5) 0.2072(4) 0.5352(7) 0.074(4) Uani 1 1 d D
H59 H -0.2299 0.2027 0.5604 0.088 Uiso 1 1 calc R
C60 C -0.1580(6) 0.2311(4) 0.5783(7) 0.080(4) Uani 1 1 d D
H60 H -0.1675 0.2426 0.6327 0.096 Uiso 1 1 calc R
C61 C -0.1079(6) 0.2380(4) 0.5428(9) 0.089(4) Uani 1 1 d D
H61 H -0.0838 0.2540 0.5724 0.106 Uiso 1 1 calc R
C62 C -0.0936(6) 0.2213(4) 0.4648(9) 0.084(4) Uani 1 1 d D
H62 H -0.0593 0.2254 0.4404 0.101 Uiso 1 1 calc R
C63 C -0.1310(5) 0.1974(3) 0.4198(7) 0.067(3) Uani 1 1 d D
H63 H -0.1209 0.1862 0.3654 0.081 Uiso 1 1 calc R
C64 C -0.0516(4) 0.0953(3) 0.6379(6) 0.052(2) Uani 1 1 d .
C65 C -0.0267(4) 0.0953(4) 0.7350(7) 0.061(3) Uani 1 1 d .
H65 H -0.0503 0.0803 0.7744 0.073 Uiso 1 1 calc R
C66 C -0.0237(5) 0.1346(4) 0.7722(8) 0.070(3) Uani 1 1 d .
H66A H -0.0112 0.1337 0.8344 0.085 Uiso 1 1 calc R
H66B H -0.0597 0.1458 0.7718 0.085 Uiso 1 1 calc R
C67 C 0.0154(4) 0.1594(3) 0.7153(7) 0.058(3) Uani 1 1 d .
C68 C 0.0699(4) 0.1626(3) 0.7451(9) 0.065(3) Uani 1 1 d .
H68 H 0.0814 0.1498 0.7967 0.079 Uiso 1 1 calc R
C69 C 0.1052(5) 0.1846(4) 0.6971(10) 0.079(4) Uani 1 1 d .
H69 H 0.1408 0.1876 0.7168 0.094 Uiso 1 1 calc R
C70 C 0.0875(6) 0.2029(4) 0.6176(9) 0.080(4) Uani 1 1 d .
H70 H 0.1119 0.2175 0.5846 0.096 Uiso 1 1 calc R
C71 C 0.0356(6) 0.1996(4) 0.5885(10) 0.080(4) Uani 1 1 d .
H71 H 0.0243 0.2118 0.5359 0.096 Uiso 1 1 calc R
C72 C 0.0005(5) 0.1784(4) 0.6371(9) 0.075(3) Uani 1 1 d .
H72 H -0.0352 0.1763 0.6172 0.090 Uiso 1 1 calc R
C73 C 0.1609(5) 0.0803(4) 0.5493(13) 0.083(5) Uani 1 1 d .
C74 C 0.2203(5) 0.0785(4) 0.5433(14) 0.106(7) Uani 1 1 d .
H74 H 0.2335 0.0607 0.5894 0.127 Uiso 1 1 calc R
C75 C 0.2462(5) 0.1188(4) 0.5623(13) 0.097(5) Uani 1 1 d .
H75A H 0.2273 0.1304 0.6129 0.116 Uiso 1 1 calc R
H75B H 0.2838 0.1154 0.5799 0.116 Uiso 1 1 calc R
C76 C 0.2439(4) 0.1450(3) 0.4837(10) 0.069(3) Uani 1 1 d .
C77 C 0.2871(6) 0.1526(4) 0.4314(14) 0.103(6) Uani 1 1 d .
H77 H 0.3197 0.1406 0.4450 0.123 Uiso 1 1 calc R
C78 C 0.2860(9) 0.1778(5) 0.3562(16) 0.126(7) Uani 1 1 d .
H78 H 0.3169 0.1817 0.3211 0.151 Uiso 1 1 calc R
C79 C 0.2380(7) 0.1966(4) 0.3363(10) 0.080(4) Uani 1 1 d .
H79 H 0.2362 0.2139 0.2890 0.096 Uiso 1 1 calc R
C80 C 0.1932(6) 0.1887(4) 0.3885(10) 0.083(4) Uani 1 1 d .
H80 H 0.1606 0.2007 0.3750 0.099 Uiso 1 1 calc R
C81 C 0.1950(4) 0.1625(4) 0.4634(9) 0.068(3) Uani 1 1 d .
H81 H 0.1640 0.1575 0.4974 0.081 Uiso 1 1 calc R
C82 C 0.1734(8) 0.0727(4) 0.1858(18) 0.118(8) Uani 1 1 d .
C83 C 0.1878(7) 0.0741(5) 0.0858(13) 0.108(6) Uani 1 1 d .
H83 H 0.2118 0.0527 0.0716 0.130 Uiso 1 1 calc R
C84 C 0.2188(7) 0.1126(5) 0.0635(15) 0.135(9) Uani 1 1 d .
H84A H 0.2463 0.1171 0.1094 0.162 Uiso 1 1 calc R
H84B H 0.2371 0.1102 0.0056 0.162 Uiso 1 1 calc R
C85 C 0.1800(6) 0.1463(4) 0.0603(10) 0.081(4) Uani 1 1 d .
C86 C 0.1648(8) 0.1623(6) -0.0266(12) 0.113(7) Uani 1 1 d .
H86 H 0.1778 0.1523 -0.0807 0.136 Uiso 1 1 calc R
C87 C 0.1309(9) 0.1923(6) -0.0254(11) 0.106(6) Uani 1 1 d .
H87 H 0.1235 0.2047 -0.0796 0.127 Uiso 1 1 calc R
C88 C 0.1088(8) 0.2045(5) 0.0469(12) 0.101(5) Uani 1 1 d .
H88 H 0.0817 0.2229 0.0438 0.121 Uiso 1 1 calc R
C89 C 0.1252(7) 0.1903(5) 0.1311(11) 0.095(5) Uani 1 1 d .
H89 H 0.1126 0.2014 0.1842 0.115 Uiso 1 1 calc R
C90 C 0.1593(5) 0.1606(4) 0.1346(9) 0.069(3) Uani 1 1 d .
H90 H 0.1683 0.1501 0.1904 0.082 Uiso 1 1 calc R

loop_
_atom_site_aniso_label
_atom_site_aniso_U_11
_atom_site_aniso_U_22
_atom_site_aniso_U_33
_atom_site_aniso_U_23
_atom_site_aniso_U_13
_atom_site_aniso_U_12
Eu1 0.0379(2) 0.0456(2) 0.0714(3) -0.0045(2) -0.0040(2) 0.0002(2)
Eu2 0.0412(2) 0.0479(3) 0.0803(4) 0.0000(2) 0.0233(2) 0.0046(2)
Cu1 0.0601(8) 0.0791(10) 0.0835(10) 0.0000(8) -0.0313(8) -0.0077(7)
Cu2 0.0490(7) 0.0513(6) 0.0446(6) -0.0061(5) -0.0079(5) 0.0042(5)
Cu3 0.0330(6) 0.0832(9) 0.0677(8) -0.0380(7) 0.0010(5) -0.0034(6)
Cu4 0.0434(7) 0.0564(7) 0.0820(9) -0.0092(7) 0.0180(6) -0.0001(5)
Cu5 0.0424(7) 0.0893(11) 0.1125(13) 0.0540(10) 0.0158(8) 0.0151(7)
Cu6 0.0601(9) 0.1186(14) 0.1160(13) -0.0708(12) 0.0496(9) -0.0351(9)
Cu7 0.0511(7) 0.0583(7) 0.0578(7) -0.0044(5) 0.0162(6) -0.0019(6)
Cu8 0.0363(6) 0.0624(7) 0.0581(7) 0.0080(6) 0.0134(5) 0.0113(5)
Cu9 0.0380(6) 0.0822(10) 0.0939(10) 0.0339(8) 0.0137(7) 0.0122(6)
Cu10 0.0528(8) 0.0613(8) 0.1523(17) 0.0231(10) 0.0483(10) 0.0215(7)
O1 0.062(5) 0.090(6) 0.067(5) -0.013(4) -0.017(4) -0.009(4)
O2 0.046(4) 0.081(5) 0.075(5) -0.015(4) -0.016(4) -0.002(4)
O3 0.058(4) 0.061(4) 0.031(3) -0.001(3) -0.004(3) 0.016(3)
O4 0.035(3) 0.067(4) 0.043(3) -0.005(3) -0.009(3) 0.006(3)
O5 0.031(4) 0.225(13) 0.088(6) -0.094(8) 0.021(4) -0.028(6)
O6 0.026(3) 0.088(5) 0.090(6) -0.042(5) 0.016(3) -0.005(3)
O7 0.057(5) 0.053(4) 0.098(6) 0.010(4) 0.034(5) 0.007(3)
O8 0.036(3) 0.061(4) 0.093(6) -0.006(4) 0.016(4) 0.006(3)
O9 0.054(5) 0.109(8) 0.135(9) 0.057(7) -0.004(6) -0.002(5)
O10 0.036(4) 0.064(5) 0.103(6) 0.016(4) 0.005(4) -0.005(3)
O11 0.063(5) 0.160(10) 0.088(6) -0.064(7) 0.028(5) -0.051(6)
O12 0.046(4) 0.060(4) 0.098(6) -0.014(4) 0.036(4) -0.007(4)
O13 0.059(4) 0.064(4) 0.046(4) 0.000(3) 0.006(3) -0.003(3)
O14 0.045(3) 0.062(4) 0.060(4) -0.011(3) 0.032(3) 0.010(3)
O15 0.035(3) 0.067(4) 0.058(4) 0.014(3) 0.002(3) 0.009(3)
O16 0.028(3) 0.064(4) 0.073(5) -0.002(4) 0.011(3) 0.007(3)
O17 0.036(4) 0.140(9) 0.116(8) 0.072(7) 0.022(5) 0.011(5)
O18 0.035(3) 0.066(5) 0.090(6) 0.019(4) 0.026(4) 0.014(3)
O19 0.080(7) 0.073(6) 0.192(14) 0.010(8) 0.088(9) 0.014(6)
O20 0.051(4) 0.063(5) 0.125(8) -0.018(5) 0.028(5) -0.003(4)
O100 0.085(6) 0.048(4) 0.088(6) -0.010(4) 0.040(5) -0.011(4)
O101 0.172(13) 0.065(6) 0.154(12) 0.024(7) 0.073(11) 0.015(7)
O102 0.089(7) 0.080(7) 0.191(13) 0.047(8) 0.006(8) 0.001(6)
O103 0.29(2) 0.088(9) 0.172(14) -0.004(9) -0.022(16) 0.017(13)
O104 0.074(6) 0.111(8) 0.146(10) -0.037(7) -0.051(7) 0.032(6)
O200 0.085(6) 0.053(4) 0.071(5) -0.007(4) 0.026(5) -0.001(4)
O201 0.28(9) 0.01(2) 0.36(9) 0.000 0.000 0.06(4)
O202 0.074(6) 0.059(5) 0.157(10) -0.013(6) 0.045(7) -0.001(4)
O203 0.081(6) 0.053(5) 0.095(6) 0.008(4) -0.014(5) -0.009(4)
O205 0.148(11) 0.100(9) 0.176(13) -0.033(9) 0.071(10) -0.045(8)
O206 0.158(12) 0.085(7) 0.114(9) -0.003(6) -0.019(8) -0.032(7)
O207 0.069(5) 0.067(5) 0.131(8) 0.012(5) 0.030(6) -0.006(4)
O303 0.184(16) 0.139(13) 0.174(15) 0.007(11) -0.020(13) -0.059(13)
O304 0.38(4) 0.26(3) 0.25(3) 0.12(2) -0.16(3) -0.18(3)
O305 0.098(7) 0.087(6) 0.062(5) 0.015(5) -0.010(5) 0.005(5)
O306 0.088(9) 0.080(8) 0.078(9) 0.000 0.000 0.017(7)
O307 0.104(8) 0.078(6) 0.118(8) -0.013(6) 0.031(7) -0.018(6)
O308 0.175(14) 0.203(17) 0.110(9) 0.006(10) -0.003(9) 0.115(13)
O309 0.223(19) 0.168(15) 0.153(13) -0.031(12) -0.110(14) 0.053(14)
N310 0.17(2) 0.073(11) 0.098(16) 0.000 0.000 -0.045(13)
O311 0.119(11) 0.152(13) 0.27(2) 0.078(14) 0.095(13) 0.049(10)
O312 0.130(10) 0.102(8) 0.143(11) 0.022(8) -0.001(9) 0.006(8)
O313 0.128(11) 0.145(12) 0.215(16) 0.084(12) 0.080(11) 0.059(9)
O314 0.40(3) 0.099(10) 0.224(19) -0.001(13) 0.01(2) -0.107(17)
O315 0.28(2) 0.108(10) 0.219(18) 0.001(11) -0.178(18) -0.014(12)
O316 0.46(3) 0.082(9) 0.139(12) 0.026(9) 0.032(19) 0.063(15)
O317 0.155(14) 0.30(3) 0.185(16) -0.093(17) -0.085(13) 0.131(16)
O300 0.149(12) 0.095(9) 0.242(19) 0.035(11) 0.094(13) -0.008(9)
O302 0.124(12) 0.32(3) 0.27(2) 0.19(2) -0.012(13) -0.081(15)
O318 0.27(2) 0.23(2) 0.180(15) 0.107(15) -0.151(16) -0.163(18)
O319 0.27(3) 0.35(4) 0.126(14) -0.010(17) -0.047(17) 0.02(3)
N1 0.073(6) 0.058(5) 0.048(5) -0.005(4) -0.007(5) -0.013(4)
N2 0.073(6) 0.072(6) 0.052(5) -0.010(4) -0.017(5) -0.009(5)
N3 0.030(4) 0.064(5) 0.052(4) -0.015(4) 0.002(3) 0.001(3)
N4 0.044(4) 0.053(4) 0.055(5) -0.016(4) -0.009(4) 0.006(4)
N5 0.055(6) 0.106(9) 0.083(7) -0.025(6) 0.021(5) 0.003(6)
N6 0.046(5) 0.085(7) 0.077(6) -0.039(5) 0.012(5) -0.014(5)
N7 0.080(8) 0.178(14) 0.109(9) 0.094(10) 0.046(7) 0.079(9)
N8 0.053(5) 0.068(6) 0.091(7) 0.023(5) 0.019(5) 0.009(5)
N9 0.084(8) 0.109(9) 0.112(9) 0.013(8) -0.048(7) -0.026(8)
N10 0.058(6) 0.061(6) 0.089(7) 0.004(5) -0.023(5) -0.010(5)
N11 0.066(6) 0.093(7) 0.062(6) -0.036(5) 0.024(5) -0.029(5)
N12 0.051(5) 0.062(5) 0.078(6) -0.018(5) 0.013(4) -0.015(4)
N13 0.044(5) 0.095(7) 0.067(6) 0.030(5) 0.013(4) 0.029(5)
N14 0.044(4) 0.060(5) 0.046(4) 0.005(3) 0.005(3) 0.005(4)
N15 0.043(5) 0.073(6) 0.105(8) 0.046(6) 0.001(5) 0.009(4)
N16 0.032(4) 0.064(5) 0.075(6) 0.010(4) -0.003(4) 0.005(4)
N17 0.052(6) 0.059(6) 0.183(14) 0.032(7) 0.054(8) 0.017(5)
N18 0.040(5) 0.066(6) 0.136(10) 0.027(6) 0.044(6) 0.023(4)
N19 0.076(8) 0.130(11) 0.158(13) -0.088(10) 0.073(9) -0.049(8)
N20 0.066(6) 0.057(6) 0.126(10) -0.033(6) 0.046(7) -0.001(5)
N100 0.143(13) 0.058(7) 0.100(10) -0.009(6) -0.050(10) 0.016(8)
N200 0.050(5) 0.055(5) 0.065(5) 0.010(4) 0.007(4) 0.002(4)
N201 0.10(4) 0.29(8) 0.10(4) 0.000 0.000 -0.05(4)
N301 0.136(16) 0.086(11) 0.27(3) -0.001(15) -0.067(19) -0.015(11)
C1 0.066(7) 0.070(7) 0.049(6) 0.000(5) 0.005(5) -0.024(6)
C2 0.058(7) 0.077(8) 0.058(7) -0.013(5) -0.001(5) -0.006(6)
C3 0.079(8) 0.076(8) 0.067(7) -0.020(6) -0.002(6) -0.026(7)
C4 0.087(9) 0.053(6) 0.066(7) 0.020(5) -0.029(6) -0.034(6)
C5 0.068(7) 0.044(5) 0.068(7) -0.008(5) 0.008(6) -0.008(5)
C6 0.082(10) 0.122(14) 0.158(18) -0.051(13) 0.043(11) -0.069(10)
C7 0.121(10) 0.098(9) 0.174(11) 0.010(8) 0.004(9) 0.014(8)
C8 0.154(12) 0.145(12) 0.180(13) -0.012(9) -0.025(9) 0.001(9)
C9 0.133(10) 0.104(9) 0.149(10) 0.001(8) -0.026(8) -0.014(8)
C10 0.052(5) 0.051(5) 0.038(5) -0.008(4) -0.008(4) 0.011(4)
C11 0.028(4) 0.081(7) 0.039(5) -0.012(4) 0.003(4) 0.003(4)
C12 0.047(5) 0.067(6) 0.035(5) -0.006(4) -0.006(4) 0.015(5)
C13 0.065(7) 0.058(6) 0.045(5) -0.001(4) 0.000(5) 0.010(5)
C14 0.081(9) 0.093(9) 0.059(7) 0.014(7) -0.011(6) 0.008(7)
C15 0.145(16) 0.085(11) 0.074(9) 0.001(8) -0.009(10) -0.049(11)
C16 0.22(3) 0.051(8) 0.068(9) 0.007(7) 0.017(13) -0.014(13)
C17 0.18(2) 0.081(11) 0.103(14) 0.005(9) 0.058(14) 0.056(13)
C18 0.094(9) 0.071(8) 0.061(7) 0.018(6) 0.006(7) 0.037(7)
C19 0.042(6) 0.131(12) 0.085(9) -0.046(9) 0.012(6) -0.012(7)
C20 0.036(6) 0.150(14) 0.082(9) -0.074(10) 0.016(6) -0.020(7)
C21 0.037(6) 0.162(15) 0.058(7) -0.045(9) 0.001(5) 0.013(7)
C22 0.056(7) 0.148(14) 0.052(7) -0.051(8) -0.013(6) 0.023(8)
C23 0.072(9) 0.170(18) 0.062(8) -0.008(9) -0.001(7) 0.065(11)
C24 0.148(17) 0.099(12) 0.064(9) 0.013(8) -0.024(10) 0.008(11)
C25 0.102(13) 0.128(14) 0.079(11) 0.019(10) -0.015(10) -0.010(11)
C26 0.114(13) 0.148(16) 0.061(9) -0.048(10) -0.021(9) 0.014(12)
C27 0.065(7) 0.104(10) 0.049(7) -0.014(6) 0.008(6) -0.004(7)
C28 0.055(7) 0.063(7) 0.104(10) 0.048(7) 0.034(7) 0.011(5)
C29 0.094(10) 0.134(13) 0.107(11) 0.082(11) 0.059(9) 0.060(10)
C30 0.050(6) 0.137(9) 0.098(8) 0.042(7) 0.004(6) -0.001(6)
C31 0.059(6) 0.110(8) 0.098(8) 0.048(7) 0.015(6) 0.000(6)
C32 0.091(8) 0.128(9) 0.098(8) 0.049(7) 0.005(7) 0.008(7)
C33 0.159(11) 0.141(11) 0.148(11) 0.036(9) 0.013(9) 0.004(9)
C34 0.157(12) 0.142(11) 0.166(12) 0.001(9) 0.019(9) 0.009(9)
C35 0.132(11) 0.142(11) 0.177(12) 0.012(9) -0.018(9) -0.008(9)
C36 0.131(11) 0.151(11) 0.176(12) 0.020(9) -0.023(9) -0.006(9)
C37 0.061(8) 0.061(7) 0.130(13) 0.014(7) -0.008(9) -0.013(6)
C38 0.046(7) 0.133(14) 0.154(16) 0.053(13) -0.042(9) -0.004(8)
C39 0.079(10) 0.129(14) 0.134(14) 0.024(11) -0.063(10) -0.040(10)
C40 0.084(11) 0.105(13) 0.18(2) 0.034(14) -0.067(13) -0.054(10)
C41 0.108(15) 0.118(17) 0.18(2) -0.006(16) -0.070(16) -0.017(13)
C42 0.116(14) 0.078(10) 0.126(15) 0.001(9) -0.011(12) -0.024(10)
C43 0.110(15) 0.137(19) 0.17(2) 0.017(18) -0.049(16) -0.018(13)
C44 0.093(13) 0.113(15) 0.18(2) -0.008(15) -0.043(15) -0.013(12)
C45 0.087(11) 0.093(12) 0.162(18) 0.031(11) -0.054(12) -0.033(9)
C46 0.080(9) 0.111(11) 0.064(8) -0.041(7) 0.017(7) -0.036(8)
C47 0.093(10) 0.126(12) 0.056(7) -0.061(8) 0.040(7) -0.053(9)
C48 0.066(8) 0.129(13) 0.047(6) -0.019(7) 0.004(6) -0.022(8)
C49 0.114(12) 0.073(8) 0.067(7) 0.014(6) -0.018(8) -0.064(9)
C50 0.122(14) 0.063(8) 0.097(11) 0.007(7) -0.034(10) -0.043(9)
C51 0.166(19) 0.076(10) 0.117(14) -0.012(10) -0.004(14) -0.023(11)
C52 0.22(3) 0.067(10) 0.090(12) 0.018(8) -0.017(16) 0.002(14)
C53 0.19(2) 0.079(11) 0.087(11) 0.018(9) -0.075(13) -0.044(12)
C54 0.089(9) 0.070(8) 0.084(9) 0.008(7) -0.035(7) -0.023(7)
C55 0.047(5) 0.057(6) 0.057(7) 0.008(4) 0.019(5) 0.012(5)
C56 0.039(5) 0.071(7) 0.059(6) 0.000(5) 0.004(5) 0.009(5)
C57 0.043(5) 0.084(7) 0.040(5) 0.004(5) -0.007(4) 0.020(5)
C58 0.066(7) 0.082(8) 0.040(5) 0.008(5) 0.000(5) 0.033(6)
C59 0.074(8) 0.085(9) 0.061(7) -0.016(6) -0.003(6) 0.035(7)
C60 0.122(12) 0.083(9) 0.034(6) -0.002(5) -0.014(7) 0.009(8)
C61 0.098(11) 0.101(11) 0.067(8) -0.028(8) -0.019(8) -0.005(9)
C62 0.087(9) 0.070(8) 0.095(10) -0.023(7) 0.005(8) 0.021(7)
C63 0.083(9) 0.072(7) 0.047(6) -0.006(5) 0.001(6) 0.029(6)
C64 0.049(5) 0.058(5) 0.049(5) 0.016(5) 0.005(4) 0.005(5)
C65 0.045(5) 0.079(7) 0.059(6) 0.019(6) 0.005(4) 0.010(6)
C66 0.053(6) 0.090(9) 0.068(7) 0.031(6) 0.003(5) 0.014(6)
C67 0.043(5) 0.075(7) 0.055(6) -0.003(5) 0.000(5) -0.011(5)
C68 0.042(6) 0.070(7) 0.084(8) 0.012(6) -0.002(5) 0.000(5)
C69 0.037(6) 0.087(9) 0.112(11) -0.017(8) -0.022(6) -0.006(6)
C70 0.076(9) 0.093(9) 0.072(8) 0.012(7) 0.015(7) -0.038(7)
C71 0.078(9) 0.079(8) 0.082(9) 0.019(7) -0.014(7) -0.013(7)
C72 0.036(5) 0.098(9) 0.091(9) 0.012(7) -0.017(6) -0.010(5)
C73 0.033(5) 0.066(7) 0.149(13) 0.050(8) 0.003(8) 0.019(5)
C74 0.039(6) 0.091(10) 0.188(18) 0.080(11) 0.026(8) 0.023(6)
C75 0.028(5) 0.094(10) 0.170(15) 0.047(10) -0.009(7) -0.002(6)
C76 0.035(5) 0.059(7) 0.112(10) 0.005(6) 0.010(6) 0.012(5)
C77 0.069(9) 0.065(8) 0.175(17) 0.031(10) 0.040(10) 0.015(7)
C78 0.130(15) 0.086(11) 0.162(18) 0.019(12) 0.087(14) 0.001(11)
C79 0.115(12) 0.052(6) 0.074(8) 0.001(6) 0.015(8) -0.027(7)
C80 0.088(10) 0.064(7) 0.096(10) 0.005(7) -0.032(9) -0.007(7)
C81 0.042(6) 0.066(7) 0.095(9) 0.011(6) 0.004(6) 0.003(5)
C82 0.081(11) 0.050(7) 0.22(2) -0.008(10) 0.092(14) 0.003(8)
C83 0.089(11) 0.090(10) 0.146(15) -0.030(10) 0.075(11) -0.015(8)
C84 0.117(13) 0.114(13) 0.174(18) -0.053(12) 0.125(14) -0.047(11)
C85 0.079(9) 0.089(9) 0.076(9) -0.030(7) 0.024(7) -0.043(7)
C86 0.126(15) 0.136(16) 0.078(11) -0.047(11) 0.039(10) -0.059(13)
C87 0.148(17) 0.110(13) 0.059(9) -0.015(9) 0.002(10) -0.041(13)
C88 0.119(14) 0.087(10) 0.097(12) 0.008(9) -0.008(10) -0.006(10)
C89 0.119(13) 0.082(10) 0.085(11) 0.000(8) 0.016(9) -0.018(9)
C90 0.072(8) 0.064(7) 0.070(8) 0.003(6) 0.015(6) -0.022(6)

loop_
_atom_type_symbol
_atom_type_description
_atom_type_scat_dispersion_real
_atom_type_scat_dispersion_imag
_atom_type_scat_source
C C 0.0033 0.0016 'International Tables Vol C Tables 4.2.6.8 and 6.1.1.4'
H H 0.0000 0.0000 'International Tables Vol C Tables 4.2.6.8 and 6.1.1.4'
N N 0.0061 0.0033 'International Tables Vol C Tables 4.2.6.8 and 6.1.1.4'
O O 0.0106 0.0060 'International Tables Vol C Tables 4.2.6.8 and 6.1.1.4'
Cu Cu 0.3201 1.2651 'International Tables Vol C Tables 4.2.6.8 and 6.1.1.4'
Eu Eu -0.1578 3.6682 'International Tables Vol C Tables 4.2.6.8 and 6.1.1.4'

loop_
_geom_angle_atom_site_label_1
_geom_angle_atom_site_label_2
_geom_angle_atom_site_label_3
_geom_angle
_geom_angle_site_symmetry_1
_geom_angle_site_symmetry_3
O2 Eu1 O6 143.6(2) . .
O2 Eu1 O4 71.4(2) . .
O6 Eu1 O4 72.3(2) . .
O2 Eu1 O100 80.1(3) . .
O6 Eu1 O100 89.3(3) . .
O4 Eu1 O100 78.5(3) . .
O2 Eu1 O10 70.9(3) . .
O6 Eu1 O10 141.0(3) . .
O4 Eu1 O10 138.5(2) . .
O100 Eu1 O10 78.5(3) . .
O2 Eu1 O102 112.5(4) . .
O6 Eu1 O102 90.1(4) . .
O4 Eu1 O102 122.4(3) . .
O100 Eu1 O102 157.6(4) . .
O10 Eu1 O102 88.1(3) . .
O2 Eu1 O8 141.9(3) . .
O6 Eu1 O8 69.7(2) . .
O4 Eu1 O8 138.1(2) . .
O100 Eu1 O8 83.8(3) . .
O10 Eu1 O8 72.2(3) . .
O102 Eu1 O8 75.0(4) . .
O2 Eu1 O101 80.2(4) . .
O6 Eu1 O101 93.2(5) . .
O4 Eu1 O101 73.7(4) . .
O100 Eu1 O101 149.9(4) . .
O10 Eu1 O101 115.8(4) . .
O102 Eu1 O101 52.5(4) . .
O8 Eu1 O101 125.1(4) . .
O2 Eu1 N100 96.2(4) . .
O6 Eu1 N100 92.5(3) . .
O4 Eu1 N100 98.3(4) . .
O100 Eu1 N100 175.7(4) . .
O10 Eu1 N100 102.4(4) . .
O102 Eu1 N100 26.4(4) . .
O8 Eu1 N100 100.4(4) . .
O101 Eu1 N100 26.2(4) . .
O200 Eu2 O14 85.6(3) . .
O200 Eu2 O18 88.7(3) . .
O14 Eu2 O18 143.3(2) . .
O200 Eu2 O12 86.2(3) . .
O14 Eu2 O12 72.0(2) . .
O18 Eu2 O12 143.8(2) . .
O200 Eu2 O16 84.9(3) . .
O14 Eu2 O16 71.6(2) . .
O18 Eu2 O16 71.8(2) . .
O12 Eu2 O16 143.0(2) . .
O200 Eu2 O20 80.8(3) . .
O14 Eu2 O20 142.5(3) . .
O18 Eu2 O20 71.4(3) . .
O12 Eu2 O20 72.4(3) . .
O16 Eu2 O20 140.6(3) . .
O200 Eu2 O202 158.6(3) . .
O14 Eu2 O202 77.4(3) . .
O18 Eu2 O202 97.2(4) . .
O12 Eu2 O202 100.5(4) . .
O16 Eu2 O202 77.6(3) . .
O20 Eu2 O202 120.5(3) . .
O200 Eu2 O207 151.3(3) . .
O14 Eu2 O207 115.7(3) . .
O18 Eu2 O207 84.6(3) . .
O12 Eu2 O207 82.9(3) . .
O16 Eu2 O207 119.0(3) . .
O20 Eu2 O207 70.6(3) . .
O202 Eu2 O207 50.1(3) . .
O200 Eu2 N200 177.2(3) . .
O14 Eu2 N200 96.3(3) . .
O18 Eu2 N200 91.0(3) . .
O12 Eu2 N200 92.3(3) . .
O16 Eu2 N200 97.7(3) . .
O20 Eu2 N200 96.4(3) . .
O202 Eu2 N200 24.2(3) . .
O207 Eu2 N200 25.9(3) . .
N10 Cu1 O1 169.9(4) . .
N10 Cu1 O2 90.3(4) . .
O1 Cu1 O2 85.4(4) . .
N10 Cu1 N9 81.4(5) . .
O1 Cu1 N9 104.1(5) . .
O2 Cu1 N9 168.2(5) . .
N2 Cu2 O4 90.8(4) . .
N2 Cu2 O3 169.4(4) . .
O4 Cu2 O3 85.2(3) . .
N2 Cu2 N1 81.9(4) . .
O4 Cu2 N1 172.2(3) . .
O3 Cu2 N1 102.5(3) . .
N4 Cu3 O6 89.4(3) . .
N4 Cu3 O5 159.7(5) . .
O6 Cu3 O5 84.9(4) . .
N4 Cu3 N3 80.8(3) . .
O6 Cu3 N3 169.8(3) . .
O5 Cu3 N3 103.5(3) . .
O8 Cu4 N6 90.7(4) . .
O8 Cu4 N5 172.1(4) . .
N6 Cu4 N5 82.4(4) . .
O8 Cu4 O7 83.5(4) . .
N6 Cu4 O7 170.2(4) . .
N5 Cu4 O7 102.8(4) . .
N8 Cu5 O10 91.4(4) . .
N8 Cu5 O9 173.8(5) . .
O10 Cu5 O9 83.7(4) . .
N8 Cu5 N7 81.7(5) . .
O10 Cu5 N7 172.8(6) . .
O9 Cu5 N7 103.3(6) . .
N20 Cu6 O12 92.2(4) . .
N20 Cu6 O11 171.8(4) . .
O12 Cu6 O11 84.5(4) . .
N20 Cu6 N19 82.2(6) . .
O12 Cu6 N19 173.4(7) . .
O11 Cu6 N19 101.5(6) . .
O13 Cu7 N12 170.3(4) . .
O13 Cu7 O14 86.4(3) . .
N12 Cu7 O14 89.7(4) . .
O13 Cu7 N11 102.6(4) . .
N12 Cu7 N11 82.0(4) . .
O14 Cu7 N11 170.0(4) . .
N14 Cu8 O16 91.1(3) . .
N14 Cu8 O15 168.9(3) . .
O16 Cu8 O15 85.5(3) . .
N14 Cu8 N13 81.5(4) . .
O16 Cu8 N13 172.6(4) . .
O15 Cu8 N13 101.9(3) . .
N16 Cu9 O17 172.9(4) . .
N16 Cu9 O18 90.4(4) . .
O17 Cu9 O18 85.9(4) . .
N16 Cu9 N15 81.1(4) . .
O17 Cu9 N15 103.1(4) . .
O18 Cu9 N15 169.9(4) . .
N18 Cu10 O20 91.8(5) . .
N18 Cu10 O19 171.1(5) . .
O20 Cu10 O19 84.7(6) . .
N18 Cu10 N17 82.3(5) . .
O20 Cu10 N17 170.2(4) . .
O19 Cu10 N17 102.3(6) . .
C1 O1 Cu1 108.1(7) . .
N2 O2 Cu1 108.3(6) . .
N2 O2 Eu1 122.5(6) . .
Cu1 O2 Eu1 128.5(4) . .
C10 O3 Cu2 107.0(6) . .
N4 O4 Cu2 108.0(5) . .
N4 O4 Eu1 121.5(5) . .
Cu2 O4 Eu1 122.2(3) . .
C19 O5 Cu3 106.8(9) . .
N6 O6 Cu3 107.6(6) . .
N6 O6 Eu1 122.8(5) . .
Cu3 O6 Eu1 127.6(3) . .
C28 O7 Cu4 108.6(7) . .
N8 O8 Cu4 110.2(6) . .
N8 O8 Eu1 122.7(7) . .
Cu4 O8 Eu1 121.5(3) . .
C37 O9 Cu5 104.0(9) . .
N10 O10 Cu5 110.0(6) . .
N10 O10 Eu1 123.5(6) . .
Cu5 O10 Eu1 126.3(5) . .
C46 O11 Cu6 108.4(10) . .
N12 O12 Cu6 107.1(6) . .
N12 O12 Eu2 125.4(5) . .
Cu6 O12 Eu2 127.3(4) . .
C55 O13 Cu7 105.8(6) . .
N14 O14 Cu7 106.4(5) . .
N14 O14 Eu2 125.2(5) . .
Cu7 O14 Eu2 126.9(3) . .
C64 O15 Cu8 107.0(6) . .
N16 O16 Cu8 107.4(5) . .
N16 O16 Eu2 125.6(5) . .
Cu8 O16 Eu2 126.6(4) . .
C73 O17 Cu9 108.5(9) . .
N18 O18 Cu9 106.3(8) . .
N18 O18 Eu2 125.8(7) . .
Cu9 O18 Eu2 127.9(3) . .
C82 O19 Cu10 109.1(10) . .
N20 O20 Cu10 108.4(7) . .
N20 O20 Eu2 124.2(8) . .
Cu10 O20 Eu2 125.7(5) . .
N100 O101 Eu1 92.8(9) . .
N100 O102 Eu1 93.6(10) . .
N201 O200 Eu2 147.0(8) . .
N200 O202 Eu2 99.1(7) . .
N200 O207 Eu2 96.8(6) . .
O306 N310 O318 113.1(16) . .
O306 N310 O318 113.1(16) . 2_565
O318 N310 O318 134(3) . 2_565
C2 N1 Cu2 111.0(7) . .
C1 N2 O2 116.9(10) . .
C1 N2 Cu2 116.8(9) . .
O2 N2 Cu2 124.3(6) . .
C11 N3 Cu3 105.1(5) . .
C10 N4 O4 114.7(7) . .
C10 N4 Cu3 118.7(6) . .
O4 N4 Cu3 126.2(6) . .
C20 N5 Cu4 114.2(8) . .
C19 N6 O6 116.2(9) . .
C19 N6 Cu4 120.7(8) . .
O6 N6 Cu4 122.5(8) . .
C29 N7 Cu5 109.1(8) . .
C28 N8 O8 113.5(11) . .
C28 N8 Cu5 117.9(9) . .
O8 N8 Cu5 127.1(8) . .
C38 N9 Cu1 109.0(9) . .
C37 N10 O10 111.2(12) . .
C37 N10 Cu1 121.8(11) . .
O10 N10 Cu1 126.8(7) . .
C47 N11 Cu7 109.2(8) . .
C46 N12 O12 116.9(10) . .
C46 N12 Cu7 118.6(10) . .
O12 N12 Cu7 124.5(7) . .
C56 N13 Cu8 112.4(6) . .
C55 N14 O14 114.9(8) . .
C55 N14 Cu8 120.8(7) . .
O14 N14 Cu8 124.1(6) . .
C65 N15 Cu9 110.3(7) . .
C64 N16 O16 116.1(8) . .
C64 N16 Cu9 118.6(8) . .
O16 N16 Cu9 124.1(6) . .
C74 N17 Cu10 109.9(7) . .
C73 N18 O18 117.7(11) . .
C73 N18 Cu10 118.6(9) . .
O18 N18 Cu10 123.6(10) . .
C83 N19 Cu6 110.0(9) . .
C82 N20 O20 116.4(17) . .
C82 N20 Cu6 118.9(16) . .
O20 N20 Cu6 123.6(7) . .
O101 N100 O102 121.0(14) . .
O101 N100 O103 117.1(16) . .
O102 N100 O103 121.8(18) . .
O101 N100 Eu1 61.0(8) . .
O102 N100 Eu1 60.1(8) . .
O103 N100 Eu1 177.7(13) . .
O202 N200 O203 123.7(10) . .
O202 N200 O207 114.0(9) . .
O203 N200 O207 122.2(9) . .
O202 N200 Eu2 56.7(6) . .
O203 N200 Eu2 177.2(8) . .
O207 N200 Eu2 57.3(5) . .
O201 N201 O200 120.4(8) . 2
O201 N201 O200 120.4(8) . .
O200 N201 O200 119.1(16) 2 .
O305 N301 O303 134(2) . .
O305 N301 O304 116(2) . .
O303 N301 O304 109(2) . .
N2 C1 O1 121.3(12) . .
N2 C1 C2 118.2(11) . .
O1 C1 C2 120.1(10) . .
C1 C2 N1 108.5(9) . .
C1 C2 C3 107.1(10) . .
N1 C2 C3 112.2(11) . .
C2 C3 C4 112.7(10) . .
C9 C4 C5 124.1(13) . .
C9 C4 C3 112.8(12) . .
C5 C4 C3 122.6(10) . .
C4 C5 C6 118.1(12) . .
C7 C6 C5 117.4(14) . .
C8 C7 C6 121.9(17) . .
C7 C8 C9 122.0(18) . .
C4 C9 C8 115.9(16) . .
N4 C10 O3 125.0(9) . .
N4 C10 C11 113.8(8) . .
O3 C10 C11 121.0(8) . .
N3 C11 C10 107.6(8) . .
N3 C11 C12 107.0(7) . .
C10 C11 C12 110.9(8) . .
C13 C12 C11 116.3(8) . .
C18 C13 C14 121.1(12) . .
C18 C13 C12 121.3(12) . .
C14 C13 C12 117.4(10) . .
C15 C14 C13 117.5(14) . .
C16 C15 C14 121.4(17) . .
C15 C16 C17 120.6(16) . .
C16 C17 C18 122.5(17) . .
C13 C18 C17 116.8(16) . .
N6 C19 O5 124.4(13) . .
N6 C19 C20 115.2(10) . .
O5 C19 C20 120.3(12) . .
N5 C20 C21 112.4(12) . .
N5 C20 C19 106.9(11) . .
C21 C20 C19 110.6(12) . .
C22 C21 C20 118.6(11) . .
C23 C22 C21 120.7(12) . .
C23 C22 C27 116.2(15) . .
C21 C22 C27 123.0(15) . .
C22 C23 C24 123.3(14) . .
C25 C24 C23 113.5(19) . .
C24 C25 C26 127(2) . .
C25 C26 C27 119.3(15) . .
C26 C27 C22 120.1(14) . .
O7 C28 N8 123.7(11) . .
O7 C28 C29 123.2(11) . .
N8 C28 C29 112.9(14) . .
N7 C29 C30 113.2(18) . .
N7 C29 C28 108.2(11) . .
C30 C29 C28 111.5(10) . .
C31 C30 C29 114.4(13) . .
C36 C31 C32 124.5(15) . .
C36 C31 C30 113.7(15) . .
C32 C31 C30 121.9(13) . .
C31 C32 C33 121.9(14) . .
C34 C33 C32 113.6(16) . .
C35 C34 C33 122.5(18) . .
C34 C35 C36 125.3(18) . .
C31 C36 C35 111.7(16) . .
O9 C37 N10 129.7(16) . .
O9 C37 C38 117.9(13) . .
N10 C37 C38 112.4(15) . .
N9 C38 C37 109.0(11) . .
N9 C38 C39 105.1(17) . .
C37 C38 C39 115.4(14) . .
C40 C39 C38 116.5(11) . .
C41 C40 C45 121(2) . .
C41 C40 C39 118(2) . .
C45 C40 C39 121(2) . .
C42 C41 C40 121(2) . .
C41 C42 C43 124(2) . .
C42 C43 C44 118(2) . .
C43 C44 C45 121(2) . .
C40 C45 C44 115(2) . .
O11 C46 N12 122.4(15) . .
O11 C46 C47 122.4(12) . .
N12 C46 C47 115.3(12) . .
N11 C47 C46 109.7(12) . .
N11 C47 C48 108.7(12) . .
C46 C47 C48 111.2(11) . .
C49 C48 C47 115.4(10) . .
C54 C49 C50 121.2(12) . .
C54 C49 C48 122.7(14) . .
C50 C49 C48 116.1(11) . .
C49 C50 C51 120.9(13) . .
C52 C51 C50 116.0(15) . .
C53 C52 C51 124.7(16) . .
C52 C53 C54 119.3(13) . .
C49 C54 C53 117.6(13) . .
N14 C55 O13 126.3(9) . .
N14 C55 C56 115.4(9) . .
O13 C55 C56 118.3(9) . .
N13 C56 C57 112.6(10) . .
N13 C56 C55 107.0(8) . .
C57 C56 C55 110.4(9) . .
C56 C57 C58 116.2(8) . .
C63 C58 C59 119.3(11) . .
C63 C58 C57 121.2(9) . .
C59 C58 C57 119.5(10) . .
C58 C59 C60 117.6(11) . .
C61 C60 C59 122.2(11) . .
C62 C61 C60 119.3(12) . .
C61 C62 C63 119.7(12) . .
C58 C63 C62 122.0(10) . .
N16 C64 O15 123.3(9) . .
N16 C64 C65 114.4(9) . .
O15 C64 C65 122.2(8) . .
N15 C65 C66 113.5(10) . .
N15 C65 C64 107.5(9) . .
C66 C65 C64 111.0(9) . .
C65 C66 C67 110.9(10) . .
C72 C67 C68 118.2(10) . .
C72 C67 C66 124.1(10) . .
C68 C67 C66 117.7(10) . .
C69 C68 C67 119.1(11) . .
C68 C69 C70 119.8(11) . .
C71 C70 C69 121.2(12) . .
C72 C71 C70 118.8(12) . .
C71 C72 C67 122.9(11) . .
N18 C73 O17 120.8(10) . .
N18 C73 C74 116.6(16) . .
O17 C73 C74 122.5(16) . .
C73 C74 N17 107.6(16) . .
C73 C74 C75 110.5(12) . .
N17 C74 C75 113.1(12) . .
C76 C75 C74 114.0(14) . .
C77 C76 C81 118.4(13) . .
C77 C76 C75 123.0(11) . .
C81 C76 C75 118.6(11) . .
C76 C77 C78 124.0(15) . .
C79 C78 C77 118.7(14) . .
C80 C79 C78 118.0(13) . .
C79 C80 C81 122.4(13) . .
C76 C81 C80 118.5(12) . .
N20 C82 O19 121(2) . .
N20 C82 C83 115(2) . .
O19 C82 C83 123.4(14) . .
N19 C83 C82 109.0(13) . .
N19 C83 C84 111.4(18) . .
C82 C83 C84 109.8(14) . .
C85 C84 C83 111.7(12) . .
C90 C85 C86 119.4(16) . .
C90 C85 C84 121.1(16) . .
C86 C85 C84 119.5(15) . .
C87 C86 C85 116.9(14) . .
C88 C87 C86 122.8(18) . .
C87 C88 C89 119.9(19) . .
C90 C89 C88 119.7(16) . .
C85 C90 C89 120.7(15) . .

loop_
_geom_bond_atom_site_label_1
_geom_bond_atom_site_label_2
_geom_bond_distance
_geom_bond_site_symmetry_2
Eu1 O2 2.396(8) .
Eu1 O6 2.419(8) .
Eu1 O4 2.425(6) .
Eu1 O100 2.426(8) .
Eu1 O10 2.448(8) .
Eu1 O102 2.450(11) .
Eu1 O8 2.469(7) .
Eu1 O101 2.472(11) .
Eu1 N100 2.822(14) .
Eu2 O200 2.221(4) .
Eu2 O14 2.386(7) .
Eu2 O18 2.388(8) .
Eu2 O12 2.403(9) .
Eu2 O16 2.420(7) .
Eu2 O20 2.461(8) .
Eu2 O202 2.465(9) .
Eu2 O207 2.467(9) .
Eu2 N200 2.911(9) .
Cu1 N10 1.846(12) .
Cu1 O1 1.895(9) .
Cu1 O2 1.919(7) .
Cu1 N9 1.986(11) .
Cu2 N2 1.906(10) .
Cu2 O4 1.929(6) .
Cu2 O3 1.932(7) .
Cu2 N1 2.048(9) .
Cu3 N4 1.916(8) .
Cu3 O6 1.919(7) .
Cu3 O5 1.958(9) .
Cu3 N3 2.035(7) .
Cu4 O8 1.918(9) .
Cu4 N6 1.922(9) .
Cu4 N5 1.964(12) .
Cu4 O7 1.964(8) .
Cu5 N8 1.891(12) .
Cu5 O10 1.925(8) .
Cu5 O9 1.984(12) .
Cu5 N7 2.021(12) .
Cu6 N20 1.920(15) .
Cu6 O12 1.922(7) .
Cu6 O11 1.937(13) .
Cu6 N19 1.978(10) .
Cu7 O13 1.916(7) .
Cu7 N12 1.924(9) .
Cu7 O14 1.953(8) .
Cu7 N11 2.017(10) .
Cu8 N14 1.878(8) .
Cu8 O16 1.918(6) .
Cu8 O15 1.928(7) .
Cu8 N13 2.013(8) .
Cu9 N16 1.918(8) .
Cu9 O17 1.921(8) .
Cu9 O18 1.930(8) .
Cu9 N15 2.019(11) .
Cu10 N18 1.886(11) .
Cu10 O20 1.916(10) .
Cu10 O19 1.923(12) .
Cu10 N17 1.983(14) .
O1 C1 1.316(14) .
O2 N2 1.347(13) .
O3 C10 1.289(11) .
O4 N4 1.399(10) .
O5 C19 1.276(14) .
O6 N6 1.391(12) .
O7 C28 1.255(17) .
O8 N8 1.385(12) .
O9 C37 1.269(19) .
O10 N10 1.393(14) .
O11 C46 1.261(16) .
O12 N12 1.373(13) .
O13 C55 1.310(13) .
O14 N14 1.408(9) .
O15 C64 1.293(12) .
O16 N16 1.380(12) .
O17 C73 1.336(19) .
O18 N18 1.427(11) .
O19 C82 1.32(3) .
O20 N20 1.411(16) .
O101 N100 1.246(19) .
O102 N100 1.255(18) .
O103 N100 1.42(2) .
O200 N201 1.335(10) .
O201 N201 1.325(10) .
O202 N200 1.206(12) .
O203 N200 1.214(12) .
O207 N200 1.281(12) .
O303 N301 1.22(3) .
O304 N301 1.38(3) .
O305 N301 1.18(3) .
O306 N310 1.16(3) .
N310 O318 1.24(2) .
N310 O318 1.24(2) 2_565
N1 C2 1.477(14) .
N2 C1 1.292(15) .
N3 C11 1.499(12) .
N4 C10 1.279(12) .
N5 C20 1.520(16) .
N6 C19 1.273(17) .
N7 C29 1.438(19) .
N8 C28 1.328(17) .
N9 C38 1.46(2) .
N10 C37 1.273(17) .
N11 C47 1.487(15) .
N12 C46 1.293(17) .
N13 C56 1.465(14) .
N14 C55 1.272(13) .
N15 C65 1.451(13) .
N16 C64 1.286(13) .
N17 C74 1.49(3) .
N18 C73 1.27(2) .
N19 C83 1.50(2) .
N20 C82 1.263(19) .
N201 O200 1.335(10) 2
C1 C2 1.462(17) .
C2 C3 1.524(18) .
C3 C4 1.530(18) .
C4 C9 1.338(15) .
C4 C5 1.387(13) .
C5 C6 1.422(15) .
C6 C7 1.399(17) .
C7 C8 1.314(18) .
C8 C9 1.434(18) .
C10 C11 1.512(13) .
C11 C12 1.538(15) .
C12 C13 1.531(15) .
C13 C18 1.325(16) .
C13 C14 1.469(18) .
C14 C15 1.39(2) .
C15 C16 1.33(3) .
C16 C17 1.34(3) .
C17 C18 1.45(3) .
C19 C20 1.558(18) .
C20 C21 1.54(2) .
C21 C22 1.43(2) .
C22 C23 1.40(2) .
C22 C27 1.436(16) .
C23 C24 1.47(3) .
C24 C25 1.32(3) .
C25 C26 1.35(2) .
C26 C27 1.38(2) .
C28 C29 1.56(2) .
C29 C30 1.53(2) .
C30 C31 1.47(2) .
C31 C36 1.348(16) .
C31 C32 1.388(15) .
C32 C33 1.411(17) .
C33 C34 1.405(18) .
C34 C35 1.307(18) .
C35 C36 1.444(18) .
C37 C38 1.50(3) .
C38 C39 1.56(2) .
C39 C40 1.51(3) .
C40 C41 1.38(3) .
C40 C45 1.42(3) .
C41 C42 1.29(3) .
C42 C43 1.36(3) .
C43 C44 1.40(3) .
C44 C45 1.44(3) .
C46 C47 1.49(2) .
C47 C48 1.54(2) .
C48 C49 1.512(18) .
C49 C54 1.369(13) .
C49 C50 1.384(15) .
C50 C51 1.405(16) .
C51 C52 1.372(17) .
C52 C53 1.331(18) .
C53 C54 1.432(17) .
C55 C56 1.545(14) .
C56 C57 1.481(16) .
C57 C58 1.561(16) .
C58 C63 1.333(13) .
C58 C59 1.403(12) .
C59 C60 1.408(15) .
C60 C61 1.363(15) .
C61 C62 1.339(15) .
C62 C63 1.415(15) .
C64 C65 1.559(15) .
C65 C66 1.493(19) .
C66 C67 1.551(16) .
C67 C72 1.384(17) .
C67 C68 1.415(15) .
C68 C69 1.365(18) .
C69 C70 1.41(2) .
C70 C71 1.353(19) .
C71 C72 1.350(18) .
C73 C74 1.465(16) .
C74 C75 1.59(2) .
C75 C76 1.49(2) .
C76 C77 1.341(19) .
C76 C81 1.387(15) .
C77 C78 1.42(3) .
C78 C79 1.39(3) .
C79 C80 1.37(2) .
C80 C81 1.442(19) .
C82 C83 1.52(3) .
C83 C84 1.59(2) .
C84 C85 1.53(3) .
C85 C90 1.311(18) .
C85 C86 1.45(3) .
C86 C87 1.35(3) .
C87 C88 1.27(3) .
C88 C89 1.40(2) .
C89 C90 1.34(2) .
